data_4330601
loop_
_publ_author_name
'James J. Henkelis'
'Sarah A. Barnett'
'Lindsay P. Harding'
'Michaele J. Hardie'

_publ_section_title
;
 Coordination Polymers Utilizing N-Oxide Functionalized Host Ligands
;
_journal_name_full 'Inorganic Chemistry'
_journal_page_first 10657
_journal_page_last 10674
_journal_paper_doi 10.1021/ic300940k
_journal_volume 51
_journal_year 2012
_chemical_formula_sum 'C84 H66 B Co F4 N6 O24'
_chemical_formula_weight 1689.17
_chemical_name_systematic
; 
bis{2,7,12-trimethoxy-3,8,13-tris(4-N-oxide-pyridyloxy)-10,15-dihydro
-5H-tribenzo[a,d,g]cyclononatriene}cobalt(II) 
tetrafluoroborate dimethylformamide clathrate 
;
_space_group_IT_number 15
_symmetry_cell_setting monoclinic
_symmetry_space_group_name_Hall '-C 2yc'
_symmetry_space_group_name_H-M 'C 1 2/c 1'
_atom_sites_solution_hydrogens geom
_atom_sites_solution_primary direct
_atom_sites_solution_secondary difmap
_audit_creation_method SHELXL-97
_cell_angle_alpha 90.00
_cell_angle_beta 99.609(3)
_cell_angle_gamma 90.00
_cell_formula_units_Z 4
_cell_length_a 17.5839(18)
_cell_length_b 29.7518(18)
_cell_length_c 34.404(3)
_cell_measurement_temperature 150(2)
_cell_volume 17746(3)
_computing_cell_refinement 'Bruker SMART'
_computing_data_collection 'Bruker SMART'
_computing_data_reduction 'Bruker SAINT'
_computing_molecular_graphics 'X-Seed (Barbour)'
_computing_structure_refinement 'SHELXL-97 (Sheldrick, 1997)'
_computing_structure_solution 'SHELXS-97 (Sheldrick, 1990)'
_diffrn_ambient_temperature 150(2)
_diffrn_measured_fraction_theta_full 0.999
_diffrn_measured_fraction_theta_max 0.999
_diffrn_measurement_device_type 'Bruker X8 CCD'
_diffrn_measurement_method '\w and \p-scans'
_diffrn_radiation_monochromator graphite
_diffrn_radiation_source 'rotating anode'
_diffrn_radiation_type MoK\a
_diffrn_radiation_wavelength 0.71073
_diffrn_reflns_av_R_equivalents 0.0976
_diffrn_reflns_av_sigmaI/netI 0.0921
_diffrn_reflns_limit_h_max 16
_diffrn_reflns_limit_h_min -15
_diffrn_reflns_limit_k_max 28
_diffrn_reflns_limit_k_min -28
_diffrn_reflns_limit_l_max 33
_diffrn_reflns_limit_l_min -33
_diffrn_reflns_number 43822
_diffrn_reflns_theta_full 20.00
_diffrn_reflns_theta_max 20.00
_diffrn_reflns_theta_min 1.36
_exptl_absorpt_coefficient_mu 0.138
_exptl_absorpt_correction_T_max 0.9890
_exptl_absorpt_correction_T_min 0.9756
_exptl_absorpt_correction_type multi-scan
_exptl_absorpt_process_details SADABS
_exptl_crystal_colour orange
_exptl_crystal_density_diffrn 0.632
_exptl_crystal_description plate
_exptl_crystal_F_000 3488
_exptl_crystal_size_max 0.18
_exptl_crystal_size_mid 0.08
_exptl_crystal_size_min 0.08
_platon_squeeze_details
;
;
_refine_diff_density_max 0.236
_refine_diff_density_min -0.254
_refine_diff_density_rms 0.050
_refine_ls_extinction_method none
_refine_ls_goodness_of_fit_ref 0.881
_refine_ls_hydrogen_treatment noref
_refine_ls_matrix_type full
_refine_ls_number_parameters 384
_refine_ls_number_reflns 8279
_refine_ls_number_restraints 3
_refine_ls_restrained_S_all 0.882
_refine_ls_R_factor_all 0.1569
_refine_ls_R_factor_gt 0.0909
_refine_ls_shift/su_max 0.000
_refine_ls_shift/su_mean 0.000
_refine_ls_structure_factor_coef Fsqd
_refine_ls_weighting_details 'calc w=1/[\s^2^(Fo^2^)+(0.1462P)^2^+0.0000P] where P=(Fo^2^+2Fc^2^)/3'
_refine_ls_weighting_scheme calc
_refine_ls_wR_factor_gt 0.2356
_refine_ls_wR_factor_ref 0.2605
_reflns_number_gt 3347
_reflns_number_total 8279
_reflns_threshold_expression >2sigma(I)
_cod_data_source_file ic300940k_si_002_07.cif
_cod_data_source_block c:'complex3'
_cod_database_code 4330601

loop_
_symmetry_equiv_pos_as_xyz
'x, y, z'
'-x, y, -z+1/2'
'x+1/2, y+1/2, z'
'-x+1/2, y+1/2, -z+1/2'
'-x, -y, -z'
'x, -y, z-1/2'
'-x+1/2, -y+1/2, -z'
'x+1/2, -y+1/2, z-1/2'

loop_
_atom_site_label
_atom_site_type_symbol
_atom_site_fract_x
_atom_site_fract_y
_atom_site_fract_z
_atom_site_U_iso_or_equiv
_atom_site_adp_type
_atom_site_occupancy
_atom_site_symmetry_multiplicity
_atom_site_calc_flag
_atom_site_refinement_flags
_atom_site_disorder_assembly
_atom_site_disorder_group
Co1 Co 0.2500 0.7500 0.5000 0.1200(6) Uani 1 2 d S . .
O1 O 0.7434(2) 0.7490(2) 0.36479(18) 0.192(2) Uani 1 1 d . . .
O2 O 0.8776(4) 0.7046(3) 0.3759(3) 0.217(4) Uani 1 1 d D . .
O3 O 0.9157(3) 0.4820(2) 0.3565(2) 0.231(3) Uani 1 1 d . . .
O4 O 0.7897(3) 0.4347(2) 0.3583(2) 0.170(2) Uani 1 1 d . . .
O5 O 0.4459(3) 0.5288(2) 0.35973(18) 0.181(3) Uani 1 1 d . . .
O6 O 0.4403(3) 0.6152(2) 0.36664(14) 0.161(2) Uani 1 1 d . . .
O7 O 0.9042(3) 0.7520(2) 0.3293(2) 0.209(3) Uani 1 1 d . . .
O8 O 1.1681(2) 0.79174(16) 0.46961(12) 0.1373(18) Uani 1 1 d . . .
O9A O 0.7991(5) 0.4684(4) 0.4055(3) 0.165(4) Uani 0.50 1 d P A 1
O11 O 0.3326(2) 0.6070(2) 0.32142(18) 0.180(3) Uani 1 1 d . . .
O12 O 0.2089(2) 0.69737(17) 0.46326(14) 0.1448(18) Uani 1 1 d . . .
C1 C 0.68633(14) 0.65627(9) 0.29382(8) 0.133(2) Uani 1 1 d G . .
C2 C 0.68095(18) 0.69390(8) 0.31715(9) 0.144(3) Uani 1 1 d G . .
H2 H 0.6327 0.7085 0.3164 0.173 Uiso 1 1 calc R . .
C3 C 0.7462(2) 0.71015(8) 0.34154(9) 0.190(4) Uani 1 1 d G . .
C4 C 0.8168(2) 0.68877(8) 0.34261(9) 0.159(3) Uani 1 1 d GD . .
C5 C 0.82216(14) 0.65114(9) 0.31928(8) 0.137(3) Uani 1 1 d G . .
H5 H 0.8704 0.6365 0.3200 0.164 Uiso 1 1 calc R . .
C6 C 0.75694(13) 0.63489(9) 0.29489(7) 0.122(2) Uani 1 1 d G . .
C7 C 0.77024(15) 0.59695(10) 0.26846(6) 0.132(2) Uani 1 1 d G . .
H7A H 0.8203 0.6008 0.2592 0.158 Uiso 1 1 calc R . .
H7B H 0.7288 0.5960 0.2452 0.158 Uiso 1 1 calc R . .
C8 C 0.77048(13) 0.55255(9) 0.29279(6) 0.136(3) Uani 1 1 d G . .
C9 C 0.84761(12) 0.53830(9) 0.31380(8) 0.150(3) Uani 1 1 d G A .
H9 H 0.8937 0.5549 0.3135 0.180 Uiso 1 1 calc R . .
O10 O 0.8290(2) 0.26735(8) 0.46244(10) 0.1197(14) Uiso 1 1 d G . .
C10 C 0.84470(11) 0.50094(9) 0.33236(7) 0.174(4) Uani 1 1 d G . .
C11 C 0.78440(12) 0.47292(8) 0.33517(6) 0.143(3) Uani 1 1 d G A .
C12 C 0.71541(13) 0.48399(8) 0.31079(6) 0.159(3) Uani 1 1 d G . .
H12 H 0.6730 0.4638 0.3080 0.190 Uiso 1 1 calc R A .
C13 C 0.70945(14) 0.52101(9) 0.29246(6) 0.109(2) Uani 1 1 d G A .
C14 C 0.62655(16) 0.53659(10) 0.26277(8) 0.146(3) Uani 1 1 d G . .
H14A H 0.6374 0.5578 0.2422 0.175 Uiso 1 1 calc R A .
H14B H 0.5992 0.5101 0.2498 0.175 Uiso 1 1 calc R . .
C15 C 0.5768(2) 0.56014(17) 0.29158(15) 0.124(3) Uani 1 1 d G . .
C16 C 0.5356(3) 0.53215(18) 0.31284(17) 0.135(3) Uani 1 1 d G . .
H16 H 0.5397 0.5004 0.3107 0.162 Uiso 1 1 calc R A .
C17 C 0.4883(3) 0.5505(2) 0.33728(15) 0.143(3) Uani 1 1 d G A .
C18 C 0.4822(2) 0.5969(2) 0.34047(13) 0.156(4) Uani 1 1 d G . .
C19 C 0.5235(2) 0.62493(19) 0.31921(13) 0.171(4) Uani 1 1 d G A .
H19 H 0.5194 0.6566 0.3214 0.206 Uiso 1 1 calc R . .
C20 C 0.5708(2) 0.60653(17) 0.29477(11) 0.135(3) Uani 1 1 d G . .
C21 C 0.6097(3) 0.6388(2) 0.26882(13) 0.147(3) Uani 1 1 d G A .
H21A H 0.5751 0.6643 0.2601 0.177 Uiso 1 1 calc R . .
H21B H 0.6209 0.6228 0.2452 0.177 Uiso 1 1 calc R . .
C22 C 0.9144(4) 0.7329(3) 0.3626(3) 0.240(8) Uani 1 1 d GD . .
C23 C 0.9828(2) 0.74568(14) 0.39276(13) 0.160(4) Uani 1 1 d GD . .
C24 C 0.9946(2) 0.72993(14) 0.43134(13) 0.196(4) Uani 1 1 d G . .
H24 H 0.9605 0.7083 0.4392 0.235 Uiso 1 1 calc R . .
C25 C 1.0563(2) 0.74587(16) 0.45842(14) 0.161(3) Uani 1 1 d G . .
H25 H 1.0643 0.7351 0.4848 0.193 Uiso 1 1 calc R . .
N1 N 1.1062(2) 0.77756(15) 0.44693(17) 0.143(2) Uani 1 1 d G . .
C26 C 1.0945(2) 0.79330(15) 0.40835(17) 0.200(4) Uani 1 1 d G . .
H26 H 1.1286 0.8150 0.4005 0.240 Uiso 1 1 calc R . .
C27 C 1.0328(2) 0.77736(15) 0.38127(14) 0.231(5) Uani 1 1 d G . .
H27 H 1.0247 0.7881 0.3549 0.277 Uiso 1 1 calc R . .
C28 C 0.6693(2) 0.7761(3) 0.3608(3) 0.269(6) Uani 1 1 d G . .
H28A H 0.6531 0.7849 0.3332 0.404 Uiso 1 1 calc R . .
H28B H 0.6781 0.8032 0.3772 0.404 Uiso 1 1 calc R . .
H28C H 0.6288 0.7579 0.3694 0.404 Uiso 1 1 calc R . .
C29A C 0.7978(7) 0.42330(19) 0.3926(6) 0.143(6) Uiso 0.50 1 d PG A 1
C30A C 0.7995(2) 0.38978(18) 0.41409(16) 0.114(5) Uiso 0.50 1 d PG A 1
C31A C 0.8115(3) 0.3857(2) 0.45490(16) 0.149(5) Uiso 0.50 1 d PG A 1
H31A H 0.8109 0.4116 0.4709 0.179 Uiso 0.50 1 calc PR A 1
C32A C 0.8244(3) 0.3436(2) 0.47227(19) 0.141(5) Uiso 0.50 1 d PG A 1
H32A H 0.8325 0.3408 0.5002 0.169 Uiso 0.50 1 calc PR A 1
N2A N 0.8252(3) 0.3056(2) 0.4488(2) 0.079(3) Uiso 0.50 1 d PG A 1
C33A C 0.8133(3) 0.30970(18) 0.4080(2) 0.140(5) Uiso 0.50 1 d PG A 1
H33A H 0.8139 0.2837 0.3920 0.168 Uiso 0.50 1 calc PR A 1
C34A C 0.8004(3) 0.35179(18) 0.39065(18) 0.103(4) Uiso 0.50 1 d PG A 1
H34A H 0.7922 0.3546 0.3628 0.123 Uiso 0.50 1 calc PR A 1
C35 C 0.9730(3) 0.5103(3) 0.3517(3) 0.290(6) Uiso 1 1 d G . .
H35A H 0.9947 0.5015 0.3284 0.434 Uiso 1 1 calc R A .
H35B H 1.0134 0.5092 0.3751 0.434 Uiso 1 1 calc R . .
H35C H 0.9527 0.5410 0.3482 0.434 Uiso 1 1 calc R . .
C36 C 0.3618(4) 0.6229(2) 0.3522(3) 0.156(3) Uani 1 1 d G . .
C37 C 0.32580(19) 0.63996(12) 0.38338(12) 0.169(4) Uani 1 1 d G A .
C38 C 0.2482(2) 0.65083(15) 0.37312(12) 0.180(4) Uani 1 1 d G . .
H38 H 0.2221 0.6456 0.3470 0.216 Uiso 1 1 calc R A .
C39 C 0.20865(18) 0.66937(13) 0.40104(14) 0.141(3) Uani 1 1 d G A .
H39 H 0.1556 0.6768 0.3940 0.169 Uiso 1 1 calc R . .
N3 N 0.2468(2) 0.67704(12) 0.43921(13) 0.146(2) Uani 1 1 d G . .
C40 C 0.3244(2) 0.66617(14) 0.44946(13) 0.155(3) Uani 1 1 d G A .
H40 H 0.3505 0.6714 0.4755 0.186 Uiso 1 1 calc R . .
C41 C 0.36393(18) 0.64763(11) 0.42155(13) 0.172(3) Uani 1 1 d G . .
H41 H 0.4170 0.6402 0.4286 0.207 Uiso 1 1 calc R A .
C42 C 0.4417(3) 0.48070(15) 0.3542(2) 0.277(6) Uani 1 1 d G . .
H42A H 0.4376 0.4737 0.3261 0.415 Uiso 1 1 calc R . .
H42B H 0.3962 0.4690 0.3640 0.415 Uiso 1 1 calc R . .
H42C H 0.4883 0.4667 0.3689 0.415 Uiso 1 1 calc R . .
C29B C 0.8125(4) 0.3918(3) 0.3507(4) 0.218(9) Uiso 0.50 1 d PG A 2
O9B O 0.8202(4) 0.3956(3) 0.3182(4) 0.208(5) Uiso 0.50 1 d PG A 2
C30B C 0.8123(6) 0.3671(4) 0.3796(3) 0.108(4) Uiso 0.50 1 d PG A 2
C31B C 0.8009(6) 0.3748(3) 0.4181(3) 0.210(10) Uiso 0.50 1 d PG A 2
H31B H 0.7905 0.4044 0.4263 0.252 Uiso 0.50 1 calc PR A 2
C32B C 0.8045(5) 0.3393(4) 0.4446(2) 0.112(4) Uiso 0.50 1 d PG A 2
H32B H 0.7967 0.3446 0.4709 0.134 Uiso 0.50 1 calc PR A 2
N2B N 0.8197(5) 0.2961(3) 0.4326(4) 0.134(5) Uiso 0.50 1 d PG A 2
C33B C 0.8311(6) 0.2883(3) 0.3942(4) 0.208(8) Uiso 0.50 1 d PG A 2
H33B H 0.8415 0.2588 0.3860 0.249 Uiso 0.50 1 calc PR A 2
C34B C 0.8275(6) 0.3238(4) 0.3677(3) 0.198(7) Uiso 0.50 1 d PG A 2
H34B H 0.8353 0.3186 0.3414 0.238 Uiso 0.50 1 calc PR A 2

loop_
_atom_site_aniso_label
_atom_site_aniso_U_11
_atom_site_aniso_U_22
_atom_site_aniso_U_33
_atom_site_aniso_U_23
_atom_site_aniso_U_13
_atom_site_aniso_U_12
Co1 0.0669(7) 0.1713(13) 0.1167(10) -0.0360(9) 0.0003(6) 0.0017(8)
O1 0.080(3) 0.235(6) 0.245(6) -0.086(5) -0.016(3) -0.022(4)
O2 0.074(4) 0.202(6) 0.354(12) -0.025(6) -0.026(5) -0.028(4)
O3 0.099(4) 0.232(6) 0.334(8) 0.083(6) -0.046(4) -0.015(4)
O4 0.152(4) 0.165(6) 0.188(6) 0.022(5) 0.012(4) -0.005(4)
O5 0.132(4) 0.255(8) 0.162(5) -0.007(5) 0.044(4) 0.035(5)
O6 0.053(3) 0.283(6) 0.145(4) -0.077(4) 0.009(3) 0.018(3)
O7 0.153(5) 0.256(7) 0.195(6) -0.031(6) -0.038(5) -0.030(5)
O8 0.061(2) 0.213(5) 0.123(3) -0.052(3) -0.029(2) -0.004(3)
O9A 0.135(7) 0.227(11) 0.127(8) 0.017(8) 0.003(6) -0.020(7)
O11 0.082(3) 0.298(7) 0.157(5) -0.109(5) 0.009(3) 0.017(3)
O12 0.071(3) 0.203(5) 0.156(4) -0.068(4) 0.007(3) 0.013(3)
C1 0.067(4) 0.155(7) 0.166(7) -0.028(5) -0.012(4) -0.014(4)
C2 0.084(5) 0.167(7) 0.172(7) -0.054(5) -0.006(5) 0.003(5)
C3 0.113(6) 0.204(9) 0.235(10) -0.134(8) -0.021(6) -0.052(6)
C4 0.047(4) 0.195(9) 0.222(9) -0.007(7) -0.016(5) 0.005(5)
C5 0.085(5) 0.149(7) 0.173(7) 0.007(5) 0.010(5) 0.009(5)
C6 0.044(4) 0.179(7) 0.136(6) -0.029(5) -0.008(4) -0.003(4)
C7 0.061(4) 0.180(8) 0.154(7) 0.018(6) 0.014(4) 0.008(4)
C8 0.082(5) 0.166(7) 0.153(7) -0.045(5) 0.002(4) 0.001(5)
C9 0.080(5) 0.131(7) 0.244(9) -0.038(6) 0.038(5) -0.015(5)
C10 0.123(7) 0.147(9) 0.249(11) -0.075(8) 0.025(7) -0.019(7)
C11 0.096(5) 0.172(9) 0.160(8) -0.003(7) 0.018(5) -0.014(6)
C12 0.155(7) 0.141(8) 0.189(9) 0.001(6) 0.055(6) 0.017(6)
C13 0.079(4) 0.140(6) 0.109(5) -0.039(5) 0.021(4) -0.005(4)
C14 0.056(4) 0.233(8) 0.146(6) -0.002(6) 0.004(4) -0.003(4)
C15 0.069(4) 0.187(8) 0.114(6) -0.035(6) 0.004(4) 0.010(5)
C16 0.070(5) 0.190(8) 0.140(7) -0.025(6) -0.002(4) -0.009(5)
C17 0.078(5) 0.234(11) 0.121(7) -0.037(7) 0.032(4) -0.014(6)
C18 0.049(5) 0.225(11) 0.178(9) -0.061(8) -0.026(6) 0.012(6)
C19 0.039(4) 0.284(12) 0.178(8) -0.107(8) -0.019(4) 0.039(5)
C20 0.053(4) 0.169(8) 0.168(8) -0.036(7) -0.026(4) 0.007(5)
C21 0.081(5) 0.215(8) 0.136(6) -0.047(6) -0.012(4) 0.014(5)
C22 0.196(14) 0.38(2) 0.112(8) -0.051(12) -0.048(10) 0.161(14)
C23 0.093(5) 0.156(8) 0.210(9) -0.061(7) -0.036(6) 0.035(5)
C24 0.096(5) 0.251(11) 0.211(9) 0.003(8) -0.064(6) -0.025(6)
C25 0.123(6) 0.202(8) 0.147(7) 0.002(6) -0.005(6) -0.010(6)
N1 0.086(5) 0.195(6) 0.147(6) -0.011(5) 0.017(5) 0.042(4)
C26 0.103(6) 0.340(13) 0.135(7) -0.035(8) -0.041(5) -0.039(7)
C27 0.230(12) 0.294(13) 0.154(8) -0.070(9) -0.012(9) -0.004(10)
C28 0.146(8) 0.336(14) 0.313(14) -0.165(12) 0.003(8) 0.023(9)
C36 0.109(7) 0.227(9) 0.135(7) -0.083(7) 0.028(6) 0.010(6)
C37 0.095(5) 0.226(9) 0.177(8) -0.139(7) -0.001(6) 0.008(5)
C38 0.075(5) 0.263(10) 0.181(8) -0.094(7) -0.039(5) 0.043(5)
C39 0.077(5) 0.215(8) 0.120(6) -0.051(5) -0.018(4) 0.026(5)
N3 0.051(4) 0.202(6) 0.180(6) -0.073(5) 0.003(4) 0.005(4)
C40 0.102(6) 0.230(9) 0.123(6) -0.066(6) -0.016(4) 0.022(5)
C41 0.104(5) 0.261(9) 0.142(7) -0.087(7) -0.009(5) 0.037(6)
C42 0.232(12) 0.330(18) 0.292(15) 0.020(14) 0.113(11) 0.019(13)

loop_
_atom_type_symbol
_atom_type_description
_atom_type_scat_dispersion_real
_atom_type_scat_dispersion_imag
_atom_type_scat_source
C C 0.0033 0.0016 'International Tables Vol C Tables 4.2.6.8 and 6.1.1.4'
H H 0.0000 0.0000 'International Tables Vol C Tables 4.2.6.8 and 6.1.1.4'
B B 0.0013 0.0007 'International Tables Vol C Tables 4.2.6.8 and 6.1.1.4'
N N 0.0061 0.0033 'International Tables Vol C Tables 4.2.6.8 and 6.1.1.4'
O O 0.0106 0.0060 'International Tables Vol C Tables 4.2.6.8 and 6.1.1.4'
F F 0.0171 0.0103 'International Tables Vol C Tables 4.2.6.8 and 6.1.1.4'
Co Co 0.3494 0.9721 'International Tables Vol C Tables 4.2.6.8 and 6.1.1.4'

loop_
_geom_angle_atom_site_label_1
_geom_angle_atom_site_label_2
_geom_angle_atom_site_label_3
_geom_angle
_geom_angle_site_symmetry_1
_geom_angle_site_symmetry_3
O8 Co1 O8 180.0(2) 7_666 1_455
O8 Co1 O12 89.83(17) 7_666 .
O8 Co1 O12 90.17(17) 1_455 .
O8 Co1 O12 90.17(17) 7_666 7_566
O8 Co1 O12 89.83(17) 1_455 7_566
O12 Co1 O12 180.0(2) . 7_566
O8 Co1 O10 89.0(2) 7_666 3_455
O8 Co1 O10 91.0(2) 1_455 3_455
O12 Co1 O10 90.5(3) . 3_455
O12 Co1 O10 89.5(3) 7_566 3_455
O8 Co1 O10 91.0(3) 7_666 5_666
O8 Co1 O10 89.0(3) 1_455 5_666
O12 Co1 O10 89.5(4) . 5_666
O12 Co1 O10 90.5(4) 7_566 5_666
O10 Co1 O10 180.00(17) 3_455 5_666
C3 O1 C28 119.6(4) . .
C22 O2 C4 106.9(8) . .
C35 O3 C10 105.7(5) . .
C29A O4 C11 140.9(6) . .
C29A O4 C29B 86.1(8) . .
C11 O4 C29B 130.5(7) . .
C17 O5 C42 115.4(6) . .
C18 O6 C36 116.0(5) . .
N1 O8 Co1 123.8(4) . 1_655
N3 O12 Co1 125.5(3) . .
C2 C1 C6 120.0 . .
C2 C1 C21 116.8(2) . .
C6 C1 C21 123.1(2) . .
C3 C2 C1 120.0 . .
C2 C3 C4 120.0 . .
C2 C3 O1 121.6(3) . .
C4 C3 O1 118.4(3) . .
C3 C4 C5 120.0 . .
C3 C4 O2 113.3(4) . .
C5 C4 O2 125.6(4) . .
C6 C5 C4 120.0 . .
C5 C6 C1 120.0 . .
C5 C6 C7 115.7 . .
C1 C6 C7 124.1 . .
C6 C7 C8 107.4 . .
C13 C8 C9 116.1 . .
C13 C8 C7 128.2 . .
C9 C8 C7 114.9 . .
C10 C9 C8 112.2 . .
N2A O10 N2B 27.7(5) . .
N2A O10 Co1 117.4(4) . 3_545
N2B O10 Co1 128.5(5) . 3_545
C9 C10 C11 131.2 . .
C9 C10 O3 120.3(2) . .
C11 C10 O3 108.6(2) . .
C10 C11 O4 124.3(2) . .
C10 C11 C12 114.9 . .
O4 C11 C12 120.6(2) . .
C13 C12 C11 119.8 . .
C12 C13 C8 124.8 . .
C12 C13 C14 121.9 . .
C8 C13 C14 113.3 . .
C15 C14 C13 104.56(15) . .
C16 C15 C20 120.0 . .
C16 C15 C14 117.0(3) . .
C20 C15 C14 123.0(3) . .
C15 C16 C17 120.0 . .
O5 C17 C18 112.4(5) . .
O5 C17 C16 127.6(5) . .
C18 C17 C16 120.0 . .
O6 C18 C19 119.6(4) . .
O6 C18 C17 120.2(4) . .
C19 C18 C17 120.0 . .
C20 C19 C18 120.0 . .
C19 C20 C15 120.0 . .
C19 C20 C21 118.2 . .
C15 C20 C21 121.6 . .
C20 C21 C1 108.3(2) . .
O2 C22 O7 131.1(7) . .
O2 C22 C23 109.7(9) . .
O7 C22 C23 119.2(6) . .
C24 C23 C27 120.0 . .
C24 C23 C22 123.3(4) . .
C27 C23 C22 116.6(4) . .
C25 C24 C23 120.0 . .
C24 C25 N1 120.0 . .
O8 N1 C26 116.1(4) . .
O8 N1 C25 123.7(4) . .
C26 N1 C25 120.0 . .
N1 C26 C27 120.0 . .
C26 C27 C23 120.0 . .
C30A C29A O4 142.6(11) . .
C30A C29A O9A 125.3(16) . .
O4 C29A O9A 91.9(8) . .
C29A C30A C31A 131.2(8) . .
C29A C30A C34A 108.0(8) . .
C31A C30A C34A 120.0 . .
C30A C31A C32A 120.0 . .
N2A C32A C31A 120.0 . .
O10 N2A C33A 117.1(5) . .
O10 N2A C32A 122.5(5) . .
C33A N2A C32A 120.0 . .
N2A C33A C34A 120.0 . .
C33A C34A C30A 120.0 . .
O11 C36 O6 120.0(6) . .
O11 C36 C37 128.8(6) . .
O6 C36 C37 109.0(7) . .
C38 C37 C41 120.0 . .
C38 C37 C36 115.6(3) . .
C41 C37 C36 124.3(4) . .
C39 C38 C37 120.0 . .
C38 C39 N3 120.0 . .
O12 N3 C39 117.5(3) . .
O12 N3 C40 122.3(3) . .
C39 N3 C40 120.0 . .
C41 C40 N3 120.0 . .
C40 C41 C37 120.0 . .
O9B C29B C30B 148.5(7) . .
O9B C29B O4 100.3(6) . .
C30B C29B O4 111.1(10) . .
C29B C30B C31B 133.3(10) . .
C29B C30B C34B 106.7(10) . .
C31B C30B C34B 120.0 . .
C30B C31B C32B 120.0 . .
N2B C32B C31B 120.0 . .
O10 N2B C32B 111.9(9) . .
O10 N2B C33B 127.7(9) . .
C32B N2B C33B 120.0 . .
N2B C33B C34B 120.0 . .
C33B C34B C30B 120.0 . .

loop_
_geom_bond_atom_site_label_1
_geom_bond_atom_site_label_2
_geom_bond_distance
_geom_bond_site_symmetry_2
Co1 O8 2.051(4) 7_666
Co1 O8 2.051(4) 1_455
Co1 O12 2.065(4) .
Co1 O12 2.065(4) 7_566
Co1 O10 2.113(5) 3_455
Co1 O10 2.113(5) 5_666
O1 C3 1.411(6) .
O1 C28 1.520(6) .
O2 C22 1.198(11) .
O2 C4 1.505(8) .
O3 C35 1.345(7) .
O3 C10 1.490(5) .
O4 C29A 1.212(16) .
O4 C11 1.381(6) .
O4 C29B 1.375(7) .
O5 C17 1.328(8) .
O5 C42 1.443(7) .
O6 C18 1.368(6) .
O6 C36 1.405(7) .
O7 C22 1.264(10) .
O8 N1 1.299(4) .
O8 Co1 2.051(4) 1_655
O9A C29A 1.413(12) .
O11 C36 1.196(7) .
O12 N3 1.295(5) .
C1 C2 1.3900 .
C1 C6 1.3900 .
C1 C21 1.561(5) .
C2 C3 1.3900 .
C3 C4 1.3900 .
C4 C5 1.3900 .
C5 C6 1.3900 .
C6 C7 1.4920 .
C7 C8 1.5634 .
C8 C13 1.4243 .
C8 C9 1.4881 .
C9 C10 1.2873 .
O10 N2A 1.228(5) .
O10 N2B 1.324(9) .
O10 Co1 2.113(4) 3_545
C10 C11 1.3649 .
C11 C12 1.3941 .
C12 C13 1.2647 .
C13 C14 1.6989 .
C14 C15 1.589(6) .
C15 C16 1.3900 .
C15 C20 1.3900 .
C16 C17 1.3900 .
C17 C18 1.3900 .
C18 C19 1.3900 .
C19 C20 1.3900 .
C20 C21 1.5462 .
C22 C23 1.501(7) .
C23 C24 1.3900 .
C23 C27 1.3900 .
C24 C25 1.3900 .
C25 N1 1.3900 .
N1 C26 1.3900 .
C26 C27 1.3900 .
C29A C30A 1.239(13) .
C30A C31A 1.3900 .
C30A C34A 1.3900 .
C31A C32A 1.3900 .
C32A N2A 1.3900 .
N2A C33A 1.3900 .
C33A C34A 1.3900 .
C36 C37 1.427(8) .
C37 C38 1.3900 .
C37 C41 1.3900 .
C38 C39 1.3900 .
C39 N3 1.3900 .
N3 C40 1.3900 .
C40 C41 1.3900 .
C29B O9B 1.1555 .
C29B C30B 1.237(14) .
C30B C31B 1.3900 .
C30B C34B 1.3900 .
C31B C32B 1.3900 .
C32B N2B 1.3900 .
N2B C33B 1.3900 .
C33B C34B 1.3900 .

loop_
_platon_squeeze_void_nr
_platon_squeeze_void_average_x
_platon_squeeze_void_average_y
_platon_squeeze_void_average_z
_platon_squeeze_void_volume
_platon_squeeze_void_count_electrons
_platon_squeeze_void_content
1 -0.001 -0.007 -0.001 12000 4193 ' '
